data_2205026
loop_
_publ_author_name
'Jin, Cheng-Zhi'
'Jin, Long-Fei'

_publ_section_title
;
 Ethyl 3-hydroxy-2-naphthoate
;
_journal_issue 2
_journal_name_full 'Acta Crystallographica Section E'
_journal_page_first o275
_journal_page_last o276
_journal_paper_doi 10.1107/S1600536805000176
_journal_volume 61
_journal_year 2005
_chemical_formula_iupac 'C13 H12 O3'
_chemical_formula_moiety 'C13 H12 O3'
_chemical_formula_sum 'C13 H12 O3'
_chemical_formula_weight 216.23
_chemical_name_systematic
;
Ethyl 3-hydroxy-2-naphthoate
;
_space_group_IT_number 14
_symmetry_cell_setting monoclinic
_symmetry_space_group_name_Hall '-P 2ybc'
_symmetry_space_group_name_H-M 'P 1 21/c 1'
_atom_sites_solution_hydrogens geom
_atom_sites_solution_primary direct
_atom_sites_solution_secondary difmap
_audit_creation_method SHELXL-97
_cell_angle_alpha 90.00
_cell_angle_beta 113.2360(10)
_cell_angle_gamma 90.00
_cell_formula_units_Z 8
_cell_length_a 13.8103(9)
_cell_length_b 11.5082(7)
_cell_length_c 15.0809(9)
_cell_measurement_reflns_used 1884
_cell_measurement_temperature 293(2)
_cell_measurement_theta_max 20.91
_cell_measurement_theta_min 2.30
_cell_volume 2202.4(2)
_computing_cell_refinement SMART
_computing_data_collection 'SMART (Bruker, 2001)'
_computing_data_reduction 'SAINT (Bruker, 2001)'
_computing_molecular_graphics SHELXTL
_computing_publication_material SHELXTL
_computing_structure_refinement SHELXTL
_computing_structure_solution 'SHELXTL (Bruker, 2001)'
_diffrn_ambient_temperature 293(2)
_diffrn_measured_fraction_theta_full 0.979
_diffrn_measured_fraction_theta_max 0.979
_diffrn_measurement_device_type 'Bruker SMART CCD area-detector'
_diffrn_measurement_method '\f and \w'
_diffrn_radiation_monochromator graphite
_diffrn_radiation_source 'fine-focus sealed tube'
_diffrn_radiation_type MoK\a
_diffrn_radiation_wavelength 0.71073
_diffrn_reflns_av_R_equivalents 0.0498
_diffrn_reflns_av_sigmaI/netI 0.0520
_diffrn_reflns_limit_h_max 17
_diffrn_reflns_limit_h_min -17
_diffrn_reflns_limit_k_max 14
_diffrn_reflns_limit_k_min -14
_diffrn_reflns_limit_l_max 18
_diffrn_reflns_limit_l_min -18
_diffrn_reflns_number 14743
_diffrn_reflns_theta_full 26.00
_diffrn_reflns_theta_max 26.00
_diffrn_reflns_theta_min 2.30
_diffrn_standards_decay_% 0
_diffrn_standards_interval_count 0
_diffrn_standards_interval_time 0
_diffrn_standards_number 0
_exptl_absorpt_coefficient_mu 0.092
_exptl_absorpt_correction_T_max 0.9908
_exptl_absorpt_correction_T_min 0.9728
_exptl_absorpt_correction_type multi-scan
_exptl_absorpt_process_details '(SADABS; Sheldrick, 1996)'
_exptl_crystal_colour colourless
_exptl_crystal_density_diffrn 1.304
_exptl_crystal_density_method 'not measured'
_exptl_crystal_description Block
_exptl_crystal_F_000 912
_exptl_crystal_size_max 0.30
_exptl_crystal_size_mid 0.20
_exptl_crystal_size_min 0.10
_refine_diff_density_max 0.181
_refine_diff_density_min -0.137
_refine_ls_extinction_method none
_refine_ls_goodness_of_fit_ref 1.043
_refine_ls_hydrogen_treatment constr
_refine_ls_matrix_type full
_refine_ls_number_parameters 293
_refine_ls_number_reflns 4236
_refine_ls_number_restraints 0
_refine_ls_restrained_S_all 1.043
_refine_ls_R_factor_all 0.1210
_refine_ls_R_factor_gt 0.0636
_refine_ls_shift/su_max 0.000
_refine_ls_shift/su_mean 0.000
_refine_ls_structure_factor_coef Fsqd
_refine_ls_weighting_details 'calc w = 1/[\s^2^(Fo^2^)+(0.0493P)^2^+0.255P] where P = (Fo^2^+2Fc^2^)/3'
_refine_ls_weighting_scheme calc
_refine_ls_wR_factor_gt 0.1221
_refine_ls_wR_factor_ref 0.1467
_reflns_number_gt 2440
_reflns_number_total 4236
_reflns_threshold_expression I>2\s(I)
_cod_data_source_file ci6506.cif
_cod_data_source_block I
_cod_depositor_comments
;
The following automatic conversions were performed:
'_symmetry_cell_setting' value 'Monoclinic' changed to 'monoclinic'
according to '/home/saulius/struct/CIF-dictionaries/cif_core.dic'
dictionary named 'cif_core.dic' version 2.4.1 from 2010-06-29.

Automatic conversion script
Id: cif_fix_enum 1527 2010-12-29 10:47:43Z saulius 

The following automatic conversions were performed:

'_symmetry_cell_setting' value 'Monoclinic' changed to 'monoclinic'
according to /home/saulius/struct/CIF-dictionaries/cif_core.dic
dictionary named 'cif_core.dic' version 2.4.1 from 2010-06-29.

Automatic conversion script
Id: cif_fix_values 1715 2011-07-08 13:25:40Z adriana 
;
_cod_original_sg_symbol_H-M 'P 21/c'
_cod_database_code 2205026
_cod_database_fobs_code 2205026

loop_
_symmetry_equiv_pos_as_xyz
'x, y, z'
'-x, y+1/2, -z+1/2'
'-x, -y, -z'
'x, -y-1/2, z-1/2'

loop_
_atom_site_label
_atom_site_fract_x
_atom_site_fract_y
_atom_site_fract_z
_atom_site_U_iso_or_equiv
_atom_site_adp_type
_atom_site_calc_flag
_atom_site_refinement_flags
_atom_site_occupancy
_atom_site_type_symbol
O1 0.02023(15) 1.00416(15) 0.27366(13) 0.0609(5) Uani d . 1 O
O2 0.19402(18) 1.0096(2) 0.32032(16) 0.0905(7) Uani d . 1 O
O3 0.27429(16) 0.9539(2) 0.19412(16) 0.0820(7) Uani d . 1 O
H3 0.2749 0.9788 0.2453 0.123 Uiso calc R 1 H
C1 -0.0087(2) 0.8949(2) 0.10586(19) 0.0496(7) Uani d . 1 C
H1 -0.0646 0.9043 0.1249 0.060 Uiso calc R 1 H
C2 0.0900(2) 0.9313(2) 0.1667(2) 0.0502(7) Uani d . 1 C
C3 0.1754(2) 0.9167(2) 0.1378(2) 0.0578(7) Uani d . 1 C
C4 0.1586(3) 0.8671(2) 0.0509(2) 0.0649(8) Uani d . 1 C
H4 0.2152 0.8575 0.0328 0.078 Uiso calc R 1 H
C5 0.0378(3) 0.7795(3) -0.1037(2) 0.0736(9) Uani d . 1 C
H5 0.0928 0.7695 -0.1239 0.088 Uiso calc R 1 H
C6 -0.0599(3) 0.7458(2) -0.1617(2) 0.0792(10) Uani d . 1 C
H6 -0.0713 0.7133 -0.2214 0.095 Uiso calc R 1 H
C7 -0.1451(3) 0.7588(2) -0.1340(2) 0.0730(9) Uani d . 1 C
H7 -0.2122 0.7348 -0.1749 0.088 Uiso calc R 1 H
C8 -0.1288(2) 0.8068(2) -0.0467(2) 0.0604(8) Uani d . 1 C
H8 -0.1852 0.8152 -0.0282 0.072 Uiso calc R 1 H
C9 -0.0280(2) 0.8437(2) 0.0157(2) 0.0498(7) Uani d . 1 C
C10 0.0584(2) 0.8302(2) -0.0120(2) 0.0545(7) Uani d . 1 C
C11 0.1081(2) 0.9847(2) 0.2603(2) 0.0574(7) Uani d . 1 C
C12 0.0328(3) 1.0587(3) 0.3645(2) 0.0799(10) Uani d . 1 C
H12A 0.0690 1.1325 0.3715 0.096 Uiso calc R 1 H
H12B 0.0740 1.0091 0.4182 0.096 Uiso calc R 1 H
C13 -0.0734(3) 1.0766(3) 0.3632(2) 0.0914(11) Uani d . 1 C
H13A -0.1106 1.1327 0.3146 0.137 Uiso calc R 1 H
H13B -0.0676 1.1043 0.4251 0.137 Uiso calc R 1 H
H13C -0.1112 1.0043 0.3491 0.137 Uiso calc R 1 H
O4 0.55695(15) 0.18402(16) 0.39717(15) 0.0704(6) Uani d . 1 O
O5 0.39951(17) 0.12720(19) 0.38742(18) 0.0947(8) Uani d . 1 O
O6 0.26250(15) 0.2862(2) 0.38624(17) 0.0836(7) Uani d . 1 O
H6A 0.2856 0.2203 0.3877 0.125 Uiso calc R 1 H
C14 0.5011(2) 0.4123(2) 0.37518(18) 0.0553(7) Uani d . 1 C
H14 0.5653 0.3893 0.3743 0.066 Uiso calc R 1 H
C15 0.4322(2) 0.3288(2) 0.38103(18) 0.0547(7) Uani d . 1 C
C16 0.3339(2) 0.3647(3) 0.38139(19) 0.0608(8) Uani d . 1 C
C17 0.3093(2) 0.4799(3) 0.3762(2) 0.0685(8) Uani d . 1 C
H17 0.2446 0.5021 0.3763 0.082 Uiso calc R 1 H
C18 0.3554(3) 0.6861(3) 0.3667(2) 0.0810(10) Uani d . 1 C
H18 0.2915 0.7106 0.3673 0.097 Uiso calc R 1 H
C19 0.4255(3) 0.7659(3) 0.3621(2) 0.0904(11) Uani d . 1 C
H19 0.4088 0.8445 0.3597 0.109 Uiso calc R 1 H
C20 0.5220(3) 0.7326(3) 0.3611(2) 0.0832(10) Uani d . 1 C
H20 0.5689 0.7885 0.3575 0.100 Uiso calc R 1 H
C21 0.5475(2) 0.6172(3) 0.3654(2) 0.0714(9) Uani d . 1 C
H21 0.6121 0.5950 0.3650 0.086 Uiso calc R 1 H
C22 0.4767(2) 0.5316(2) 0.37047(18) 0.0558(7) Uani d . 1 C
C23 0.3783(2) 0.5657(3) 0.37069(19) 0.0616(8) Uani d . 1 C
C24 0.4594(2) 0.2051(3) 0.3883(2) 0.0651(8) Uani d . 1 C
C25 0.5885(3) 0.0627(3) 0.4053(3) 0.0937(11) Uani d . 1 C
H25A 0.5842 0.0285 0.4624 0.112 Uiso calc R 1 H
H25B 0.5422 0.0198 0.3492 0.112 Uiso calc R 1 H
C26 0.6959(3) 0.0579(3) 0.4118(3) 0.1104(13) Uani d . 1 C
H26A 0.6999 0.0953 0.3565 0.166 Uiso calc R 1 H
H26B 0.7173 -0.0217 0.4139 0.166 Uiso calc R 1 H
H26C 0.7415 0.0970 0.4694 0.166 Uiso calc R 1 H

loop_
_atom_site_aniso_label
_atom_site_aniso_U_11
_atom_site_aniso_U_22
_atom_site_aniso_U_33
_atom_site_aniso_U_12
_atom_site_aniso_U_13
_atom_site_aniso_U_23
O1 0.0685(14) 0.0625(12) 0.0566(12) -0.0119(10) 0.0301(11) -0.0106(9)
O2 0.0595(15) 0.129(2) 0.0752(16) -0.0259(13) 0.0182(13) -0.0127(14)
O3 0.0497(13) 0.1006(18) 0.0946(17) -0.0011(12) 0.0274(13) 0.0149(14)
C1 0.0552(18) 0.0439(15) 0.0580(18) 0.0066(13) 0.0313(15) 0.0078(13)
C2 0.0508(18) 0.0471(16) 0.0550(18) 0.0037(13) 0.0234(15) 0.0145(13)
C3 0.0496(19) 0.0536(17) 0.073(2) 0.0041(14) 0.0270(17) 0.0202(15)
C4 0.070(2) 0.0592(19) 0.084(2) 0.0163(16) 0.050(2) 0.0193(17)
C5 0.103(3) 0.0578(19) 0.084(3) 0.0166(18) 0.063(2) 0.0090(17)
C6 0.128(3) 0.0544(19) 0.068(2) 0.006(2) 0.052(2) -0.0023(16)
C7 0.091(3) 0.0586(19) 0.064(2) -0.0028(17) 0.0256(19) -0.0018(16)
C8 0.069(2) 0.0526(17) 0.063(2) 0.0017(14) 0.0296(17) 0.0003(14)
C9 0.0594(19) 0.0368(14) 0.0579(18) 0.0072(13) 0.0282(16) 0.0085(13)
C10 0.071(2) 0.0395(15) 0.0638(19) 0.0106(14) 0.0375(18) 0.0123(13)
C11 0.053(2) 0.0582(18) 0.060(2) -0.0074(15) 0.0220(17) 0.0074(15)
C12 0.100(3) 0.079(2) 0.067(2) -0.0212(19) 0.040(2) -0.0191(17)
C13 0.104(3) 0.084(2) 0.105(3) -0.012(2) 0.062(2) -0.034(2)
O4 0.0623(14) 0.0553(12) 0.0973(16) 0.0013(10) 0.0356(12) -0.0022(10)
O5 0.0773(17) 0.0739(15) 0.135(2) -0.0229(12) 0.0444(16) -0.0016(14)
O6 0.0598(14) 0.1016(17) 0.0954(17) -0.0189(12) 0.0371(13) -0.0084(15)
C14 0.0464(17) 0.0641(19) 0.0565(18) 0.0019(14) 0.0215(15) -0.0008(14)
C15 0.0502(18) 0.0632(18) 0.0487(17) -0.0039(14) 0.0173(14) -0.0031(14)
C16 0.0466(18) 0.082(2) 0.0532(18) -0.0083(16) 0.0194(15) -0.0036(16)
C17 0.0497(19) 0.089(2) 0.067(2) 0.0072(17) 0.0227(17) -0.0052(17)
C18 0.080(3) 0.079(2) 0.078(2) 0.027(2) 0.025(2) 0.0048(19)
C19 0.102(3) 0.072(2) 0.085(3) 0.026(2) 0.023(2) 0.0159(19)
C20 0.096(3) 0.065(2) 0.085(2) -0.0013(19) 0.032(2) 0.0116(18)
C21 0.074(2) 0.067(2) 0.075(2) -0.0005(17) 0.0310(18) 0.0067(16)
C22 0.0512(18) 0.069(2) 0.0468(17) 0.0049(15) 0.0186(15) 0.0019(13)
C23 0.060(2) 0.072(2) 0.0464(18) 0.0083(16) 0.0146(16) 0.0011(15)
C24 0.057(2) 0.067(2) 0.070(2) -0.0049(16) 0.0225(17) -0.0064(16)
C25 0.100(3) 0.057(2) 0.131(3) 0.0006(19) 0.053(3) -0.003(2)
C26 0.084(3) 0.087(3) 0.164(4) 0.015(2) 0.053(3) -0.003(3)

loop_
_atom_type_symbol
_atom_type_description
_atom_type_scat_dispersion_real
_atom_type_scat_dispersion_imag
_atom_type_scat_source
C C 0.0033 0.0016 'International Tables Vol C Tables 4.2.6.8 and 6.1.1.4'
H H 0.0000 0.0000 'International Tables Vol C Tables 4.2.6.8 and 6.1.1.4'
O O 0.0106 0.0060 'International Tables Vol C Tables 4.2.6.8 and 6.1.1.4'

loop_
_geom_angle_atom_site_label_1
_geom_angle_atom_site_label_2
_geom_angle_atom_site_label_3
_geom_angle
_geom_angle_publ_flag
C8 C9 C1 122.3(2) ?
C8 C9 C10 119.7(3) ?
C1 C9 C10 118.0(3) ?
C7 C8 C9 120.9(3) ?
C7 C8 H8 119.6 ?
C9 C8 H8 119.6 ?
C8 C7 C6 119.5(3) ?
C8 C7 H7 120.3 ?
C6 C7 H7 120.3 ?
C5 C6 C7 121.4(3) ?
C5 C6 H6 119.3 ?
C7 C6 H6 119.3 ?
C6 C5 C10 121.1(3) ?
C6 C5 H5 119.5 ?
C10 C5 H5 119.5 ?
C4 C10 C9 119.2(3) ?
C4 C10 C5 123.3(3) ?
C9 C10 C5 117.5(3) ?
C3 C4 C10 121.8(3) ?
C3 C4 H4 119.1 ?
C10 C4 H4 119.1 ?
O3 C3 C4 118.7(3) ?
O3 C3 C2 121.4(3) yes
C4 C3 C2 119.8(3) ?
C1 C2 C3 119.0(3) ?
C1 C2 C11 121.1(2) ?
C3 C2 C11 119.9(3) ?
C2 C1 C9 122.2(2) ?
C2 C1 H1 118.9 ?
C9 C1 H1 118.9 ?
O2 C11 O1 122.3(3) yes
O2 C11 C2 124.3(3) yes
O1 C11 C2 113.5(3) ?
O1 C12 C13 107.4(3) ?
O1 C12 H12A 110.2 ?
C13 C12 H12A 110.2 ?
O1 C12 H12B 110.2 ?
C13 C12 H12B 110.2 ?
H12A C12 H12B 108.5 ?
C12 C13 H13A 109.5 ?
C12 C13 H13B 109.5 ?
H13A C13 H13B 109.5 ?
C12 C13 H13C 109.5 ?
H13A C13 H13C 109.5 ?
H13B C13 H13C 109.5 ?
C17 C23 C22 118.8(3) ?
C17 C23 C18 123.2(3) ?
C22 C23 C18 118.0(3) ?
C19 C18 C23 120.8(3) ?
C19 C18 H18 119.6 ?
C23 C18 H18 119.6 ?
C18 C19 C20 121.3(3) ?
C18 C19 H19 119.3 ?
C20 C19 H19 119.3 ?
C14 C22 C21 121.7(3) ?
C14 C22 C23 118.7(3) ?
C21 C22 C23 119.6(3) ?
C20 C21 C22 120.6(3) ?
C20 C21 H21 119.7 ?
C22 C21 H21 119.7 ?
C21 C20 C19 119.7(3) ?
C21 C20 H20 120.1 ?
C19 C20 H20 120.1 ?
C15 C14 C22 121.7(3) ?
C15 C14 H14 119.2 ?
C22 C14 H14 119.2 ?
C14 C15 C16 118.8(3) ?
C14 C15 C24 121.2(3) ?
C16 C15 C24 120.0(3) ?
O6 C16 C17 118.6(3) ?
O6 C16 C15 121.4(3) yes
C17 C16 C15 120.0(3) ?
C16 C17 C23 122.0(3) ?
C16 C17 H17 119.0 ?
C23 C17 H17 119.0 ?
O5 C24 O4 121.8(3) yes
O5 C24 C15 124.2(3) yes
O4 C24 C15 114.0(3) ?
C26 C25 O4 107.9(3) ?
C26 C25 H25A 110.1 ?
O4 C25 H25A 110.1 ?
C26 C25 H25B 110.1 ?
O4 C25 H25B 110.1 ?
H25A C25 H25B 108.4 ?
C25 C26 H26A 109.5 ?
C25 C26 H26B 109.5 ?
H26A C26 H26B 109.5 ?
C25 C26 H26C 109.5 ?
H26A C26 H26C 109.5 ?
H26B C26 H26C 109.5 ?
C3 O3 H3 109.5 ?
C11 O1 C12 116.1(2) ?
C16 O6 H6A 109.5 ?
C24 O4 C25 116.4(2) ?

loop_
_geom_bond_atom_site_label_1
_geom_bond_atom_site_label_2
_geom_bond_distance
_geom_bond_publ_flag
C9 C8 1.403(3) ?
C9 C1 1.407(3) ?
C9 C10 1.421(3) ?
C8 C7 1.361(4) ?
C8 H8 0.93 ?
C7 C6 1.404(4) ?
C7 H7 0.93 ?
C6 C5 1.342(4) ?
C6 H6 0.93 ?
C5 C10 1.423(4) ?
C5 H5 0.93 ?
C10 C4 1.399(4) ?
C4 C3 1.363(4) ?
C4 H4 0.93 ?
C3 O3 1.361(3) yes
C3 C2 1.420(4) ?
C2 C1 1.375(3) ?
C2 C11 1.468(4) yes
C1 H1 0.93 ?
C11 O2 1.209(3) ?
C11 O1 1.325(3) yes
C12 O1 1.453(3) yes
C12 C13 1.474(4) ?
C12 H12A 0.97 ?
C12 H12B 0.97 ?
C13 H13A 0.96 ?
C13 H13B 0.96 ?
C13 H13C 0.96 ?
C23 C17 1.397(4) ?
C23 C22 1.416(4) ?
C23 C18 1.417(4) ?
C18 C19 1.356(4) ?
C18 H18 0.93 ?
C19 C20 1.393(4) ?
C19 H19 0.93 ?
C22 C14 1.408(4) ?
C22 C21 1.411(4) ?
C21 C20 1.369(4) ?
C21 H21 0.93 ?
C20 H20 0.93 ?
C14 C15 1.380(3) ?
C14 H14 0.93 ?
C15 C16 1.421(4) ?
C15 C24 1.465(4) yes
C16 O6 1.361(3) yes
C16 C17 1.363(4) ?
C17 H17 0.93 ?
C24 O5 1.217(3) ?
C24 O4 1.322(3) yes
C25 C26 1.448(4) ?
C25 O4 1.453(3) yes
C25 H25A 0.97 ?
C25 H25B 0.97 ?
C26 H26A 0.96 ?
C26 H26B 0.96 ?
C26 H26C 0.96 ?
O3 H3 0.82 ?
O6 H6A 0.82 ?

loop_
_geom_hbond_atom_site_label_D
_geom_hbond_atom_site_label_H
_geom_hbond_atom_site_label_A
_geom_hbond_distance_DH
_geom_hbond_distance_HA
_geom_hbond_distance_DA
_geom_hbond_angle_DHA
_geom_hbond_publ_flag
O3 H3 O2 0.82 1.91 2.632(3) 146 yes
O6 H6A O5 0.82 1.90 2.627(3) 146 yes

loop_
_geom_torsion_atom_site_label_1
_geom_torsion_atom_site_label_2
_geom_torsion_atom_site_label_3
_geom_torsion_atom_site_label_4
_geom_torsion
_geom_torsion_publ_flag
C1 C9 C8 C7 179.2(2) ?
C10 C9 C8 C7 -0.5(4) ?
C9 C8 C7 C6 0.2(4) ?
C8 C7 C6 C5 0.2(5) ?
C7 C6 C5 C10 -0.3(5) ?
C8 C9 C10 C4 -179.9(2) ?
C1 C9 C10 C4 0.4(3) ?
C8 C9 C10 C5 0.4(3) ?
C1 C9 C10 C5 -179.4(2) ?
C6 C5 C10 C4 -179.7(3) ?
C6 C5 C10 C9 0.0(4) ?
C9 C10 C4 C3 -0.6(4) ?
C5 C10 C4 C3 179.1(3) ?
C10 C4 C3 O3 -178.0(2) ?
C10 C4 C3 C2 0.5(4) ?
O3 C3 C2 C1 178.4(2) ?
C4 C3 C2 C1 -0.1(4) ?
O3 C3 C2 C11 -1.6(4) ?
C4 C3 C2 C11 179.9(2) ?
C3 C2 C1 C9 -0.1(4) ?
C11 C2 C1 C9 179.9(2) ?
C8 C9 C1 C2 -179.8(2) ?
C10 C9 C1 C2 0.0(4) ?
C1 C2 C11 O2 173.5(3) ?
C3 C2 C11 O2 -6.5(4) y
C1 C2 C11 O1 -6.7(3) y
C3 C2 C11 O1 173.3(2) ?
C17 C23 C18 C19 179.5(3) ?
C22 C23 C18 C19 0.5(4) ?
C23 C18 C19 C20 0.1(5) ?
C17 C23 C22 C14 0.4(4) ?
C18 C23 C22 C14 179.5(2) ?
C17 C23 C22 C21 -179.7(3) ?
C18 C23 C22 C21 -0.6(4) ?
C14 C22 C21 C20 -179.8(3) ?
C23 C22 C21 C20 0.3(4) ?
C22 C21 C20 C19 0.3(5) ?
C18 C19 C20 C21 -0.4(5) ?
C21 C22 C14 C15 179.4(3) ?
C23 C22 C14 C15 -0.7(4) ?
C22 C14 C15 C16 0.6(4) ?
C22 C14 C15 C24 -178.5(2) ?
C14 C15 C16 O6 179.5(2) ?
C24 C15 C16 O6 -1.5(4) ?
C14 C15 C16 C17 -0.1(4) ?
C24 C15 C16 C17 179.0(3) ?
O6 C16 C17 C23 -179.8(3) ?
C15 C16 C17 C23 -0.2(4) ?
C22 C23 C17 C16 0.0(4) ?
C18 C23 C17 C16 -179.0(3) ?
C14 C15 C24 O5 -175.1(3) ?
C16 C15 C24 O5 5.9(4) y
C14 C15 C24 O4 5.7(4) y
C16 C15 C24 O4 -173.4(2) ?
O2 C11 O1 C12 0.7(4) y
C2 C11 O1 C12 -179.1(2) ?
C13 C12 O1 C11 177.8(2) y
O5 C24 O4 C25 0.4(4) y
C15 C24 O4 C25 179.6(2) ?
C26 C25 O4 C24 178.5(3) y

loop_
_cod_related_entry_id
_cod_related_entry_database
_cod_related_entry_code
1 ChemSpider 644115
